data_1008798
loop_
_publ_author_name
'Apostolov, A'
'Bezdushnyi, R'
'Stanev, N'
'Damianova, R'
'Fruchart, D'
'Isnard, O'
'Soubeyroux, J L'

_publ_section_title
;
Neutron diffraction study of Ho Fe11 Ti Dx deuterides
;
_journal_coden_ASTM JALCEU
_journal_name_full 'Journal of Alloys Compd.'
_journal_page_first 318
_journal_page_last 321
_journal_volume 253
_journal_year 1997
_chemical_formula_structural 'Ho Fe11.28 Ti0.72 D0.7'
_chemical_formula_sum 'D0.7 Fe11.28 Ho Ti0.72'
_chemical_name_systematic
;
Holmium iron titanium deuteride (1/11.28/0.72/0.7)
;
_space_group_IT_number 139
_symmetry_cell_setting tetragonal
_symmetry_Int_Tables_number 139
_symmetry_space_group_name_Hall '-I 4 2'
_symmetry_space_group_name_H-M 'I 4/m m m'
_cell_angle_alpha 90
_cell_angle_beta 90
_cell_angle_gamma 90
_cell_formula_units_Z 2
_cell_length_a 8.5
_cell_length_b 8.5
_cell_length_c 4.777
_cell_volume 345.1
_cod_original_formula_sum 'D.7 Fe11.28 Ho Ti.72'
_cod_database_code 1008798

loop_
_symmetry_equiv_pos_as_xyz
x,y,z
-x,-y,z
-x,y,z
x,-y,z
-y,x,z
y,-x,z
y,x,z
-y,-x,z
-x,-y,-z
x,y,-z
x,-y,-z
-x,y,-z
y,-x,-z
-y,x,-z
-y,-x,-z
y,x,-z
1/2+x,1/2+y,1/2+z
1/2-x,1/2-y,1/2+z
1/2-x,1/2+y,1/2+z
1/2+x,1/2-y,1/2+z
1/2-y,1/2+x,1/2+z
1/2+y,1/2-x,1/2+z
1/2+y,1/2+x,1/2+z
1/2-y,1/2-x,1/2+z
1/2-x,1/2-y,1/2-z
1/2+x,1/2+y,1/2-z
1/2+x,1/2-y,1/2-z
1/2-x,1/2+y,1/2-z
1/2+y,1/2-x,1/2-z
1/2-y,1/2+x,1/2-z
1/2-y,1/2-x,1/2-z
1/2+y,1/2+x,1/2-z

loop_
_atom_site_label
_atom_site_type_symbol
_atom_site_symmetry_multiplicity
_atom_site_Wyckoff_symbol
_atom_site_fract_x
_atom_site_fract_y
_atom_site_fract_z
_atom_site_occupancy
_atom_site_attached_hydrogens
_atom_site_calc_flag
Ho1 Ho0 2 a 0. 0. 0. 1. 0 d
D1 D0 2 b 0. 0. 0.5 0.7 0 d
Fe1 Fe0 8 i 0.3506 0. 0. 0.82 0 d
Ti1 Ti0 8 i 0.3506 0. 0. 0.18 0 d
Fe2 Fe0 8 j 0.2759 0.5 0. 1. 0 d
Fe3 Fe0 8 f 0.25 0.25 0.25 1. 0 d

loop_
_atom_type_symbol
_atom_type_oxidation_number
Ho0 0.000
D0 0.000
Fe0 0.000
Ti0 0.000
